data_4103060
loop_
_publ_author_name
'David Gau'
'Ricardo Rodriguez'
'Tsuyoshi Kato'
'Nathalie Saffon-Merceron'
'Antoine Baceiredo'

_publ_section_title
;
 Diastereoselective Synthesis of Bulky, Strongly Nucleophilic, and
 Configurationally Stable P-Stereogenic Tricyclic Phosphines
;
_journal_name_full 'Journal of the American Chemical Society'
_journal_page_first 12841
_journal_page_last 12843
_journal_paper_doi 10.1021/ja1054912
_journal_volume 132
_journal_year 2010
_chemical_formula_sum 'C39 H58 N3 P Si'
_chemical_formula_weight 627.94
_chemical_name_systematic
; 
 ? 
;
_space_group_IT_number 2
_symmetry_cell_setting triclinic
_symmetry_space_group_name_Hall '-P 1'
_symmetry_space_group_name_H-M 'P -1'
_atom_sites_solution_hydrogens geom
_atom_sites_solution_primary direct
_atom_sites_solution_secondary difmap
_audit_creation_method SHELXL-97
_cell_angle_alpha 84.5520(10)
_cell_angle_beta 89.2500(10)
_cell_angle_gamma 67.9810(10)
_cell_formula_units_Z 2
_cell_length_a 10.2808(2)
_cell_length_b 11.0503(2)
_cell_length_c 17.9965(4)
_cell_measurement_reflns_used 6597
_cell_measurement_temperature 193(2)
_cell_measurement_theta_max 28.27
_cell_measurement_theta_min 2.31
_cell_volume 1886.26(7)
_computing_cell_refinement 'Bruker SMART'
_computing_data_collection 'Bruker SMART'
_computing_data_reduction 'Bruker SAINT'
_computing_molecular_graphics 'Bruker SHELXTL'
_computing_publication_material 'Bruker SHELXTL'
_computing_structure_refinement 'SHELXL-97 (Sheldrick, 1997)'
_computing_structure_solution 'SHELXS-97 (Sheldrick, 1990)'
_diffrn_ambient_temperature 193(2)
_diffrn_measured_fraction_theta_full 0.981
_diffrn_measured_fraction_theta_max 0.981
_diffrn_measurement_device_type 'CCD area detector'
_diffrn_measurement_method 'phi and omega scans'
_diffrn_radiation_monochromator graphite
_diffrn_radiation_source 'fine-focus sealed tube'
_diffrn_radiation_type MoK\a
_diffrn_radiation_wavelength 0.71073
_diffrn_reflns_av_R_equivalents 0.0275
_diffrn_reflns_av_sigmaI/netI 0.0398
_diffrn_reflns_limit_h_max 12
_diffrn_reflns_limit_h_min -12
_diffrn_reflns_limit_k_max 13
_diffrn_reflns_limit_k_min -13
_diffrn_reflns_limit_l_max 22
_diffrn_reflns_limit_l_min -22
_diffrn_reflns_number 18499
_diffrn_reflns_theta_full 26.37
_diffrn_reflns_theta_max 26.37
_diffrn_reflns_theta_min 5.15
_exptl_absorpt_coefficient_mu 0.134
_exptl_absorpt_correction_T_max 0.9867
_exptl_absorpt_correction_T_min 0.9239
_exptl_absorpt_correction_type multi-scan
_exptl_absorpt_process_details 'SADABS (Bruker-AXS)'
_exptl_crystal_colour colourless
_exptl_crystal_density_diffrn 1.106
_exptl_crystal_density_method 'not measured'
_exptl_crystal_description plate
_exptl_crystal_F_000 684
_exptl_crystal_size_max 0.60
_exptl_crystal_size_mid 0.32
_exptl_crystal_size_min 0.10
_refine_diff_density_max 0.319
_refine_diff_density_min -0.313
_refine_diff_density_rms 0.041
_refine_ls_extinction_method none
_refine_ls_goodness_of_fit_ref 1.041
_refine_ls_hydrogen_treatment constr
_refine_ls_matrix_type full
_refine_ls_number_parameters 494
_refine_ls_number_reflns 7564
_refine_ls_number_restraints 354
_refine_ls_restrained_S_all 1.035
_refine_ls_R_factor_all 0.0626
_refine_ls_R_factor_gt 0.0459
_refine_ls_shift/su_max 0.000
_refine_ls_shift/su_mean 0.000
_refine_ls_structure_factor_coef Fsqd
_refine_ls_weighting_details 'calc w=1/[\s^2^(Fo^2^)+(0.0578P)^2^+0.5827P] where P=(Fo^2^+2Fc^2^)/3'
_refine_ls_weighting_scheme calc
_refine_ls_wR_factor_gt 0.1134
_refine_ls_wR_factor_ref 0.1236
_reflns_number_gt 5868
_reflns_number_total 7564
_reflns_threshold_expression >2sigma(I)
_cod_data_source_file ja1054912_si_001.cif
_cod_data_source_block 2a
_cod_database_code 4103060

loop_
_symmetry_equiv_pos_as_xyz
'x, y, z'
'-x, -y, -z'

loop_
_atom_site_label
_atom_site_type_symbol
_atom_site_fract_x
_atom_site_fract_y
_atom_site_fract_z
_atom_site_U_iso_or_equiv
_atom_site_adp_type
_atom_site_occupancy
_atom_site_symmetry_multiplicity
_atom_site_calc_flag
_atom_site_refinement_flags
_atom_site_disorder_assembly
_atom_site_disorder_group
Si1 Si 0.34221(5) 0.64110(5) 0.24072(3) 0.02705(13) Uani 1 1 d . . .
N1 N 0.22620(14) 0.56346(13) 0.22444(7) 0.0260(3) Uani 1 1 d . A .
P1 P 0.03562(5) 0.86707(4) 0.25580(3) 0.03006(13) Uani 1 1 d DU . .
C11 C 0.002(3) 1.179(2) 0.1096(13) 0.055(6) Uani 0.284(4) 1 d PDU A 1
H11A H -0.0037 1.1314 0.0674 0.083 Uiso 0.284(4) 1 calc PR A 1
H11B H 0.0751 1.2156 0.1005 0.083 Uiso 0.284(4) 1 calc PR A 1
H11C H -0.0883 1.2506 0.1150 0.083 Uiso 0.284(4) 1 calc PR A 1
C12 C 0.030(5) 1.174(3) 0.2416(14) 0.048(5) Uani 0.284(4) 1 d PDU A 1
H12A H -0.0670 1.2324 0.2482 0.071 Uiso 0.284(4) 1 calc PR A 1
H12B H 0.0885 1.2258 0.2309 0.071 Uiso 0.284(4) 1 calc PR A 1
H12C H 0.0655 1.1151 0.2874 0.071 Uiso 0.284(4) 1 calc PR A 1
C10 C 0.037(3) 1.092(2) 0.1763(13) 0.035(4) Uani 0.284(4) 1 d PDU A 1
H10 H 0.1375 1.0336 0.1724 0.042 Uiso 0.284(4) 1 calc PR A 1
N2 N -0.037(3) 1.008(2) 0.1893(15) 0.031(3) Uani 0.284(4) 1 d PDU A 1
C8 C -0.184(3) 1.059(4) 0.1981(15) 0.043(4) Uani 0.284(4) 1 d PDU A 1
H8A H -0.2285 1.0276 0.1598 0.051 Uiso 0.284(4) 1 calc PR A 1
H8B H -0.2198 1.1559 0.1905 0.051 Uiso 0.284(4) 1 calc PR A 1
C9 C -0.2217(18) 1.0161(16) 0.2754(11) 0.043(3) Uani 0.284(4) 1 d PDU A 1
H9A H -0.2678 1.0932 0.3035 0.051 Uiso 0.284(4) 1 calc PR A 1
H9B H -0.2866 0.9695 0.2715 0.051 Uiso 0.284(4) 1 calc PR A 1
N3 N -0.086(2) 0.926(3) 0.3140(10) 0.051(5) Uani 0.284(4) 1 d PDU A 1
C13 C -0.085(3) 0.858(2) 0.3897(11) 0.093(2) Uani 0.284(4) 1 d PDU A 1
H13 H 0.0046 0.7796 0.3916 0.112 Uiso 0.284(4) 1 calc PR A 1
C14 C -0.1925(14) 0.8008(14) 0.4018(7) 0.107(3) Uani 0.284(4) 1 d PDU A 1
H14A H -0.1651 0.7350 0.4451 0.160 Uiso 0.284(4) 1 calc PR A 1
H14B H -0.2014 0.7591 0.3575 0.160 Uiso 0.284(4) 1 calc PR A 1
H14C H -0.2828 0.8700 0.4109 0.160 Uiso 0.284(4) 1 calc PR A 1
C15 C -0.0594(15) 0.9430(13) 0.4468(6) 0.103(3) Uani 0.284(4) 1 d PDU A 1
H15A H 0.0138 0.9743 0.4288 0.155 Uiso 0.284(4) 1 calc PR A 1
H15B H -0.0294 0.8904 0.4949 0.155 Uiso 0.284(4) 1 calc PR A 1
H15C H -0.1464 1.0182 0.4530 0.155 Uiso 0.284(4) 1 calc PR A 1
C11' C 0.0129(13) 1.1701(10) 0.1064(6) 0.062(3) Uani 0.716(4) 1 d PDU A 2
H11D H 0.0199 1.1124 0.0672 0.093 Uiso 0.716(4) 1 calc PR A 2
H11E H 0.0756 1.2177 0.0955 0.093 Uiso 0.716(4) 1 calc PR A 2
H11F H -0.0840 1.2330 0.1083 0.093 Uiso 0.716(4) 1 calc PR A 2
C12' C 0.045(2) 1.1692(14) 0.2484(7) 0.060(3) Uani 0.716(4) 1 d PDU A 2
H12D H -0.0506 1.2341 0.2497 0.091 Uiso 0.716(4) 1 calc PR A 2
H12E H 0.1111 1.2143 0.2413 0.091 Uiso 0.716(4) 1 calc PR A 2
H12F H 0.0683 1.1126 0.2955 0.091 Uiso 0.716(4) 1 calc PR A 2
C10' C 0.0566(11) 1.0857(9) 0.1838(6) 0.0368(18) Uani 0.716(4) 1 d PDU A 2
H10' H 0.1575 1.0269 0.1810 0.044 Uiso 0.716(4) 1 calc PR A 2
N2' N -0.0280(10) 0.9985(10) 0.1934(6) 0.0338(15) Uani 0.716(4) 1 d PDU A 2
C8' C -0.1814(11) 1.0728(14) 0.2071(6) 0.044(2) Uani 0.716(4) 1 d PDU A 2
H8'1 H -0.2400 1.0439 0.1753 0.053 Uiso 0.716(4) 1 calc PR A 2
H8'2 H -0.2055 1.1680 0.1942 0.053 Uiso 0.716(4) 1 calc PR A 2
C9' C -0.2094(8) 1.0466(7) 0.2887(4) 0.0641(19) Uani 0.716(4) 1 d PDU A 2
H9'1 H -0.2150 1.1220 0.3160 0.077 Uiso 0.716(4) 1 calc PR A 2
H9'2 H -0.2999 1.0344 0.2936 0.077 Uiso 0.716(4) 1 calc PR A 2
N3' N -0.0989(9) 0.9322(11) 0.3190(4) 0.0445(16) Uani 0.716(4) 1 d PDU A 2
C13' C -0.0964(11) 0.8763(10) 0.3910(5) 0.1028(17) Uani 0.716(4) 1 d PDU A 2
H13' H -0.1330 0.8089 0.3779 0.123 Uiso 0.716(4) 1 calc PR A 2
C14' C -0.2146(5) 0.9439(5) 0.4397(2) 0.1040(17) Uani 0.716(4) 1 d PDU A 2
H14D H -0.2147 1.0306 0.4473 0.156 Uiso 0.716(4) 1 calc PR A 2
H14E H -0.2034 0.8917 0.4880 0.156 Uiso 0.716(4) 1 calc PR A 2
H14F H -0.3036 0.9540 0.4157 0.156 Uiso 0.716(4) 1 calc PR A 2
C15' C 0.0275(5) 0.7868(4) 0.4270(2) 0.0868(14) Uani 0.716(4) 1 d PDU A 2
H15D H 0.0827 0.7259 0.3918 0.130 Uiso 0.716(4) 1 calc PR A 2
H15E H 0.0036 0.7374 0.4696 0.130 Uiso 0.716(4) 1 calc PR A 2
H15F H 0.0825 0.8345 0.4447 0.130 Uiso 0.716(4) 1 calc PR A 2
C1 C -0.01031(18) 0.74479(17) 0.21653(9) 0.0292(4) Uani 1 1 d . A .
C2 C 0.08104(17) 0.62064(17) 0.20925(9) 0.0286(4) Uani 1 1 d . . .
C3 C 0.00364(19) 0.55089(18) 0.16953(11) 0.0383(4) Uani 1 1 d . A .
H3 H 0.0453 0.4529 0.1763 0.046 Uiso 1 1 calc R . .
C4 C -0.0190(2) 0.6141(2) 0.08745(11) 0.0449(5) Uani 1 1 d . . .
H4A H -0.0584 0.5669 0.0558 0.054 Uiso 1 1 calc R A .
H4B H 0.0701 0.6145 0.0661 0.054 Uiso 1 1 calc R . .
C5 C -0.1253(2) 0.7560(2) 0.09454(11) 0.0455(5) Uani 1 1 d . A .
H5A H -0.0852 0.8219 0.0765 0.055 Uiso 1 1 calc R . .
H5B H -0.2138 0.7742 0.0665 0.055 Uiso 1 1 calc R . .
C6 C -0.14898(19) 0.75510(19) 0.18008(11) 0.0384(4) Uani 1 1 d . . .
H6 H -0.2350 0.8269 0.1957 0.046 Uiso 1 1 calc R A .
C7 C -0.1446(2) 0.6153(2) 0.19948(13) 0.0470(5) Uani 1 1 d . A .
H7A H -0.2167 0.5970 0.1717 0.056 Uiso 1 1 calc R . .
H7B H -0.1499 0.5931 0.2538 0.056 Uiso 1 1 calc R . .
C16 C 0.34716(18) 0.75763(16) 0.15995(9) 0.0285(4) Uani 1 1 d . . .
C17 C 0.26071(19) 0.78945(17) 0.09603(10) 0.0334(4) Uani 1 1 d . . .
H17 H 0.1947 0.7489 0.0918 0.040 Uiso 1 1 calc R . .
C18 C 0.2692(2) 0.87918(19) 0.03852(10) 0.0404(5) Uani 1 1 d . . .
H18 H 0.2094 0.8997 -0.0045 0.049 Uiso 1 1 calc R . .
C19 C 0.3652(2) 0.93862(19) 0.04405(11) 0.0426(5) Uani 1 1 d . . .
H19 H 0.3705 1.0011 0.0052 0.051 Uiso 1 1 calc R . .
C20 C 0.4535(2) 0.90688(19) 0.10622(11) 0.0413(5) Uani 1 1 d . . .
H20 H 0.5207 0.9463 0.1096 0.050 Uiso 1 1 calc R . .
C21 C 0.44442(19) 0.81794(17) 0.16352(10) 0.0338(4) Uani 1 1 d . . .
H21 H 0.5053 0.7974 0.2061 0.041 Uiso 1 1 calc R . .
C22 C 0.28750(17) 0.42085(16) 0.23911(9) 0.0279(4) Uani 1 1 d . . .
C23 C 0.27257(19) 0.36178(18) 0.30983(10) 0.0342(4) Uani 1 1 d . A .
C24 C 0.3352(2) 0.2251(2) 0.32261(13) 0.0465(5) Uani 1 1 d . . .
H24 H 0.3268 0.1834 0.3701 0.056 Uiso 1 1 calc R A .
C25 C 0.4082(2) 0.1501(2) 0.26826(14) 0.0529(6) Uani 1 1 d . A .
H25 H 0.4484 0.0574 0.2780 0.063 Uiso 1 1 calc R . .
C26 C 0.4235(2) 0.20921(19) 0.19954(13) 0.0459(5) Uani 1 1 d . . .
H26 H 0.4754 0.1564 0.1624 0.055 Uiso 1 1 calc R A .
C27 C 0.36398(18) 0.34551(17) 0.18332(10) 0.0327(4) Uani 1 1 d . A .
C28 C 0.1909(2) 0.4405(2) 0.37126(10) 0.0432(5) Uani 1 1 d . . .
H28 H 0.1621 0.5355 0.3533 0.052 Uiso 1 1 calc R A .
C29 C 0.0573(2) 0.4136(3) 0.38726(13) 0.0595(6) Uani 1 1 d . A .
H29A H 0.0004 0.4327 0.3412 0.089 Uiso 1 1 calc R . .
H29B H 0.0033 0.4696 0.4248 0.089 Uiso 1 1 calc R . .
H29C H 0.0824 0.3213 0.4060 0.089 Uiso 1 1 calc R . .
C30 C 0.2803(3) 0.4149(3) 0.44285(12) 0.0649(7) Uani 1 1 d . A .
H30A H 0.3063 0.3232 0.4632 0.097 Uiso 1 1 calc R . .
H30B H 0.2264 0.4727 0.4797 0.097 Uiso 1 1 calc R . .
H30C H 0.3655 0.4323 0.4314 0.097 Uiso 1 1 calc R . .
C31 C 0.3869(2) 0.40507(19) 0.10702(10) 0.0372(4) Uani 1 1 d . . .
H31 H 0.3313 0.5016 0.1039 0.045 Uiso 1 1 calc R A .
C32 C 0.5414(2) 0.3852(2) 0.09730(12) 0.0506(5) Uani 1 1 d . A .
H32A H 0.5713 0.4257 0.1364 0.076 Uiso 1 1 calc R . .
H32B H 0.5533 0.4259 0.0482 0.076 Uiso 1 1 calc R . .
H32C H 0.5986 0.2911 0.1010 0.076 Uiso 1 1 calc R . .
C33 C 0.3344(3) 0.3496(2) 0.04377(12) 0.0550(6) Uani 1 1 d . A .
H33A H 0.3913 0.2559 0.0436 0.082 Uiso 1 1 calc R . .
H33B H 0.3425 0.3959 -0.0042 0.082 Uiso 1 1 calc R . .
H33C H 0.2360 0.3616 0.0516 0.082 Uiso 1 1 calc R . .
C34 C 0.42091(19) 0.63676(18) 0.32991(10) 0.0344(4) Uani 1 1 d . . .
C35 C 0.50082(18) 0.53683(17) 0.29171(10) 0.0322(4) Uani 1 1 d . . .
C36 C 0.4236(2) 0.6891(2) 0.40372(11) 0.0500(5) Uani 1 1 d . . .
H36A H 0.5127 0.6351 0.4308 0.060 Uiso 1 1 calc R . .
H36B H 0.3456 0.6816 0.4342 0.060 Uiso 1 1 calc R . .
C37 C 0.4103(4) 0.8305(3) 0.39478(17) 0.0915(10) Uani 1 1 d . . .
H37A H 0.4915 0.8373 0.3683 0.137 Uiso 1 1 calc R . .
H37B H 0.4065 0.8621 0.4441 0.137 Uiso 1 1 calc R . .
H37C H 0.3242 0.8838 0.3661 0.137 Uiso 1 1 calc R . .
C38 C 0.6341(2) 0.4183(2) 0.30432(12) 0.0452(5) Uani 1 1 d . . .
H38A H 0.6141 0.3404 0.2941 0.054 Uiso 1 1 calc R . .
H38B H 0.7027 0.4275 0.2674 0.054 Uiso 1 1 calc R . .
C39 C 0.7017(3) 0.3923(3) 0.38059(14) 0.0747(8) Uani 1 1 d . . .
H39A H 0.7260 0.4668 0.3910 0.112 Uiso 1 1 calc R . .
H39B H 0.7870 0.3127 0.3827 0.112 Uiso 1 1 calc R . .
H39C H 0.6362 0.3804 0.4180 0.112 Uiso 1 1 calc R . .

loop_
_atom_site_aniso_label
_atom_site_aniso_U_11
_atom_site_aniso_U_22
_atom_site_aniso_U_33
_atom_site_aniso_U_23
_atom_site_aniso_U_13
_atom_site_aniso_U_12
Si1 0.0285(3) 0.0265(3) 0.0280(2) 0.00035(18) -0.00457(18) -0.01289(19)
N1 0.0264(7) 0.0214(7) 0.0295(7) 0.0007(5) -0.0054(6) -0.0088(6)
P1 0.0267(2) 0.0275(2) 0.0341(2) -0.00318(18) -0.00330(18) -0.00787(18)
C11 0.092(15) 0.042(9) 0.053(7) -0.010(6) 0.023(8) -0.049(10)
C12 0.055(11) 0.039(9) 0.056(7) 0.004(6) -0.017(7) -0.027(8)
C10 0.022(7) 0.033(6) 0.047(6) -0.016(5) -0.001(5) -0.002(4)
N2 0.033(6) 0.015(5) 0.036(7) 0.009(4) -0.010(5) -0.002(4)
C8 0.034(6) 0.029(7) 0.055(6) 0.005(5) -0.013(5) -0.002(5)
C9 0.027(4) 0.037(6) 0.059(6) -0.027(4) 0.010(4) -0.001(4)
N3 0.054(8) 0.040(9) 0.044(6) 0.009(6) -0.002(5) -0.002(6)
C13 0.099(4) 0.104(4) 0.051(3) 0.009(3) 0.026(3) -0.012(3)
C14 0.113(6) 0.118(6) 0.078(5) 0.037(5) 0.020(5) -0.042(5)
C15 0.117(5) 0.107(5) 0.061(4) -0.002(4) 0.006(4) -0.016(4)
C11' 0.056(4) 0.046(4) 0.070(4) 0.017(3) 0.003(4) -0.009(3)
C12' 0.055(5) 0.042(4) 0.085(5) -0.022(4) -0.017(4) -0.015(3)
C10' 0.028(3) 0.027(2) 0.056(3) 0.004(2) -0.004(2) -0.013(2)
N2' 0.026(2) 0.031(3) 0.043(3) -0.001(2) -0.004(2) -0.010(2)
C8' 0.028(2) 0.038(4) 0.063(4) 0.005(3) -0.006(2) -0.009(2)
C9' 0.045(3) 0.061(4) 0.066(4) -0.004(3) 0.018(3) 0.002(3)
N3' 0.047(3) 0.038(3) 0.037(2) -0.0113(18) 0.0129(19) -0.001(2)
C13' 0.099(3) 0.115(3) 0.052(2) 0.016(2) 0.029(2) 0.002(3)
C14' 0.099(3) 0.115(3) 0.062(2) 0.003(2) 0.044(2) -0.002(3)
C15' 0.094(3) 0.093(3) 0.0451(19) 0.0055(19) 0.0092(18) -0.007(2)
C1 0.0263(9) 0.0283(9) 0.0334(9) -0.0006(7) -0.0026(7) -0.0110(7)
C2 0.0288(9) 0.0301(9) 0.0281(8) 0.0015(7) -0.0039(7) -0.0132(7)
C3 0.0355(10) 0.0270(10) 0.0526(12) -0.0021(8) -0.0141(8) -0.0119(8)
C4 0.0438(11) 0.0411(11) 0.0461(11) -0.0089(9) -0.0177(9) -0.0100(9)
C5 0.0399(11) 0.0407(12) 0.0491(12) -0.0015(9) -0.0197(9) -0.0074(9)
C6 0.0269(9) 0.0345(10) 0.0519(11) -0.0025(8) -0.0069(8) -0.0096(8)
C7 0.0327(10) 0.0443(12) 0.0679(14) 0.0019(10) -0.0106(9) -0.0201(9)
C16 0.0278(9) 0.0249(9) 0.0311(9) -0.0030(7) 0.0028(7) -0.0080(7)
C17 0.0340(10) 0.0319(10) 0.0341(9) -0.0009(7) -0.0003(7) -0.0126(8)
C18 0.0407(11) 0.0425(11) 0.0317(10) 0.0025(8) 0.0003(8) -0.0097(9)
C19 0.0456(12) 0.0377(11) 0.0407(11) 0.0063(8) 0.0127(9) -0.0139(9)
C20 0.0415(11) 0.0387(11) 0.0494(12) -0.0026(9) 0.0090(9) -0.0221(9)
C21 0.0346(10) 0.0326(10) 0.0359(9) -0.0023(8) 0.0013(8) -0.0148(8)
C22 0.0276(9) 0.0242(9) 0.0340(9) 0.0019(7) -0.0087(7) -0.0127(7)
C23 0.0332(10) 0.0348(10) 0.0374(10) 0.0067(8) -0.0090(8) -0.0179(8)
C24 0.0433(12) 0.0390(12) 0.0566(13) 0.0188(10) -0.0124(10) -0.0197(9)
C25 0.0418(12) 0.0245(10) 0.0870(17) 0.0112(11) -0.0082(11) -0.0099(9)
C26 0.0380(11) 0.0298(10) 0.0659(14) -0.0075(9) -0.0006(10) -0.0074(8)
C27 0.0287(9) 0.0282(9) 0.0409(10) -0.0020(7) -0.0058(7) -0.0104(7)
C28 0.0518(12) 0.0500(12) 0.0320(10) 0.0057(9) -0.0029(9) -0.0260(10)
C29 0.0525(14) 0.0845(18) 0.0457(12) -0.0043(12) 0.0056(10) -0.0311(13)
C30 0.0787(18) 0.090(2) 0.0393(12) 0.0045(12) -0.0122(11) -0.0491(16)
C31 0.0355(10) 0.0366(10) 0.0350(10) -0.0064(8) -0.0038(8) -0.0076(8)
C32 0.0433(12) 0.0657(15) 0.0403(11) 0.0030(10) -0.0013(9) -0.0195(11)
C33 0.0551(14) 0.0610(15) 0.0474(12) -0.0170(11) -0.0082(10) -0.0172(11)
C34 0.0381(10) 0.0353(10) 0.0333(9) 0.0010(8) -0.0066(8) -0.0186(8)
C35 0.0321(9) 0.0326(10) 0.0339(9) 0.0024(7) -0.0055(7) -0.0156(8)
C36 0.0573(13) 0.0556(14) 0.0373(11) -0.0087(10) -0.0096(9) -0.0201(11)
C37 0.152(3) 0.0686(19) 0.0695(18) -0.0263(15) -0.0078(19) -0.054(2)
C38 0.0378(11) 0.0418(12) 0.0487(12) 0.0020(9) -0.0077(9) -0.0079(9)
C39 0.0509(14) 0.093(2) 0.0524(14) 0.0026(14) -0.0152(11) 0.0035(14)

loop_
_atom_type_symbol
_atom_type_description
_atom_type_scat_dispersion_real
_atom_type_scat_dispersion_imag
_atom_type_scat_source
C C 0.0033 0.0016 'International Tables Vol C Tables 4.2.6.8 and 6.1.1.4'
H H 0.0000 0.0000 'International Tables Vol C Tables 4.2.6.8 and 6.1.1.4'
N N 0.0061 0.0033 'International Tables Vol C Tables 4.2.6.8 and 6.1.1.4'
Si Si 0.0817 0.0704 'International Tables Vol C Tables 4.2.6.8 and 6.1.1.4'
P P 0.1023 0.0942 'International Tables Vol C Tables 4.2.6.8 and 6.1.1.4'

loop_
_geom_angle_atom_site_label_1
_geom_angle_atom_site_label_2
_geom_angle_atom_site_label_3
_geom_angle
N1 Si1 C34 124.70(8)
N1 Si1 C35 114.23(7)
C34 Si1 C35 43.96(8)
N1 Si1 C16 112.09(7)
C34 Si1 C16 122.09(8)
C35 Si1 C16 120.96(8)
C2 N1 C22 116.92(13)
C2 N1 Si1 128.46(11)
C22 N1 Si1 114.02(10)
N3 P1 N2' 93.5(10)
N3 P1 N3' 0.4(12)
N2' P1 N3' 93.2(4)
N3 P1 N2 92.5(9)
N2' P1 N2 1.3(11)
N3' P1 N2 92.2(10)
N3 P1 C1 103.7(12)
N2' P1 C1 104.0(4)
N3' P1 C1 103.5(4)
N2 P1 C1 103.5(10)
N2 C10 C11 117.5(19)
N2 C10 C12 113(2)
C11 C10 C12 107.4(19)
C10 N2 C8 121(2)
C10 N2 P1 118.5(18)
C8 N2 P1 107.2(15)
N2 C8 C9 111.0(19)
N3 C9 C8 106.5(16)
C13 N3 C9 121.2(18)
C13 N3 P1 121.8(17)
C9 N3 P1 112.0(12)
C14 C13 N3 115.8(19)
C14 C13 C15 121.0(17)
N3 C13 C15 107.0(17)
N2' C10' C12' 114.2(9)
N2' C10' C11' 107.9(8)
C12' C10' C11' 112.7(8)
C8' N2' C10' 113.4(9)
C8' N2' P1 109.8(6)
C10' N2' P1 116.3(7)
N2' C8' C9' 108.8(8)
N3' C9' C8' 108.6(7)
C13' N3' C9' 123.5(7)
C13' N3' P1 123.0(7)
C9' N3' P1 113.5(5)
N3' C13' C15' 122.5(8)
N3' C13' C14' 117.6(7)
C15' C13' C14' 116.9(6)
C2 C1 C6 105.48(15)
C2 C1 P1 124.23(13)
C6 C1 P1 130.16(13)
C1 C2 N1 129.58(16)
C1 C2 C3 107.93(15)
N1 C2 C3 121.99(15)
C2 C3 C7 100.54(15)
C2 C3 C4 105.71(15)
C7 C3 C4 100.67(15)
C3 C4 C5 103.08(16)
C6 C5 C4 102.27(15)
C7 C6 C1 101.03(14)
C7 C6 C5 101.05(17)
C1 C6 C5 106.46(15)
C6 C7 C3 93.58(15)
C17 C16 C21 117.57(16)
C17 C16 Si1 124.80(13)
C21 C16 Si1 117.63(13)
C18 C17 C16 121.37(17)
C19 C18 C17 119.77(18)
C20 C19 C18 119.85(18)
C19 C20 C21 120.26(18)
C20 C21 C16 121.17(17)
C27 C22 C23 121.21(16)
C27 C22 N1 119.40(15)
C23 C22 N1 119.36(15)
C24 C23 C22 117.94(18)
C24 C23 C28 119.62(17)
C22 C23 C28 122.44(16)
C25 C24 C23 121.51(19)
C24 C25 C26 120.01(19)
C25 C26 C27 121.3(2)
C26 C27 C22 118.04(17)
C26 C27 C31 118.82(17)
C22 C27 C31 123.13(16)
C23 C28 C29 110.97(17)
C23 C28 C30 111.98(18)
C29 C28 C30 110.70(18)
C27 C31 C32 110.94(15)
C27 C31 C33 111.62(17)
C32 C31 C33 110.74(17)
C35 C34 C36 138.87(18)
C35 C34 Si1 68.40(11)
C36 C34 Si1 152.73(16)
C34 C35 C38 137.79(17)
C34 C35 Si1 67.64(11)
C38 C35 Si1 154.36(15)
C34 C36 C37 112.24(19)
C39 C38 C35 116.41(18)

loop_
_geom_bond_atom_site_label_1
_geom_bond_atom_site_label_2
_geom_bond_distance
Si1 N1 1.7518(14)
Si1 C34 1.7955(18)
Si1 C35 1.8051(18)
Si1 C16 1.8615(18)
N1 C2 1.404(2)
N1 C22 1.460(2)
P1 N3 1.606(17)
P1 N2' 1.672(8)
P1 N3' 1.759(6)
P1 N2 1.793(18)
P1 C1 1.7935(18)
C11 C10 1.425(19)
C12 C10 1.54(2)
C10 N2 1.40(2)
N2 C8 1.41(2)
C8 C9 1.520(14)
C9 N3 1.50(2)
N3 C13 1.49(2)
C13 C14 1.47(2)
C13 C15 1.546(19)
C11' C10' 1.571(9)
C12' C10' 1.527(10)
C10' N2' 1.519(9)
N2' C8' 1.509(10)
C8' C9' 1.515(7)
C9' N3' 1.412(10)
N3' C13' 1.378(9)
C13' C15' 1.405(11)
C13' C14' 1.489(10)
C1 C2 1.359(2)
C1 C6 1.538(2)
C2 C3 1.522(2)
C3 C7 1.536(3)
C3 C4 1.554(3)
C4 C5 1.556(3)
C5 C6 1.555(3)
C6 C7 1.535(3)
C16 C17 1.397(2)
C16 C21 1.399(2)
C17 C18 1.389(3)
C18 C19 1.384(3)
C19 C20 1.383(3)
C20 C21 1.383(3)
C22 C27 1.402(2)
C22 C23 1.408(2)
C23 C24 1.399(3)
C23 C28 1.515(3)
C24 C25 1.370(3)
C25 C26 1.378(3)
C26 C27 1.399(3)
C27 C31 1.520(3)
C28 C29 1.529(3)
C28 C30 1.534(3)
C31 C32 1.530(3)
C31 C33 1.536(3)
C34 C35 1.348(3)
C34 C36 1.503(3)
C35 C38 1.500(3)
C36 C37 1.509(3)
C38 C39 1.500(3)
